data_4501450
loop_
_publ_author_name
'Mukherjee, Debabrata'
'Thompson, Richard R.'
'Ellern, Arkady'
'Sadow, Aaron D.'

_publ_section_title
;
 Coordinatively Saturated Tris(oxazolinyl)borato Zinc Hydride-Catalyzed
 Cross Dehydrocoupling of Silanes and Alcohols
;
_journal_issue 7
_journal_name_full 'ACS Catalysis'
_journal_page_first 698
_journal_paper_doi 10.1021/cs2001016
_journal_volume 1
_journal_year 2011
_chemical_formula_sum 'C22 H32 B N3 O3 Zn'
_chemical_formula_weight 462.69
_space_group_IT_number 14
_symmetry_cell_setting monoclinic
_symmetry_space_group_name_Hall '-P 2ybc'
_symmetry_space_group_name_H-M 'P 1 21/c 1'
_atom_sites_solution_hydrogens geom
_atom_sites_solution_primary direct
_atom_sites_solution_secondary difmap
_audit_creation_method 'APEX2 v2009.7-0'
_cell_angle_alpha 90
_cell_angle_beta 96.7880(10)
_cell_angle_gamma 90
_cell_formula_units_Z 4
_cell_length_a 10.8363(5)
_cell_length_b 13.4156(5)
_cell_length_c 16.1656(7)
_cell_measurement_temperature 153.(2)
_cell_volume 2333.61(17)
_computing_cell_refinement 'SAINT V7.66A (Bruker AXS, 2009)'
_computing_data_collection 'APEX2 Suite (Bruker AXS, 2009)'
_computing_data_reduction 'SAINT V7.66A (Bruker AXS, 2009)'
_computing_molecular_graphics 'XSHELL (Bruker AXS, 2007)'
_computing_publication_material 'APEX2 Suite (Bruker AXS, 2009)'
_computing_structure_refinement 'SHELXL-97 (Sheldrick, 2008)'
_computing_structure_solution 'SHELXS-97 (Sheldrick, 2008)'
_diffrn_ambient_temperature 153.(2)
_diffrn_measured_fraction_theta_full 0.997
_diffrn_measured_fraction_theta_max 0.997
_diffrn_measurement_device_type 'BRUKER APEX2 CCD Diffractometer'
_diffrn_measurement_method '\w scan'
_diffrn_radiation_monochromator graphite
_diffrn_radiation_type MoK\a
_diffrn_radiation_wavelength 0.71073
_diffrn_reflns_av_R_equivalents 0.0227
_diffrn_reflns_av_sigmaI/netI 0.0193
_diffrn_reflns_limit_h_max 15
_diffrn_reflns_limit_h_min -15
_diffrn_reflns_limit_k_max 19
_diffrn_reflns_limit_k_min -18
_diffrn_reflns_limit_l_max 23
_diffrn_reflns_limit_l_min -23
_diffrn_reflns_number 27379
_diffrn_reflns_theta_full 30.64
_diffrn_reflns_theta_max 30.64
_diffrn_reflns_theta_min 1.89
_exptl_absorpt_coefficient_mu 1.079
_exptl_absorpt_correction_T_max 0.86
_exptl_absorpt_correction_T_min 0.77
_exptl_absorpt_correction_type multi-scan
_exptl_absorpt_process_details
;
;
_exptl_crystal_colour colorless
_exptl_crystal_density_diffrn 1.317
_exptl_crystal_density_method 'not measured'
_exptl_crystal_description block
_exptl_crystal_F_000 976
_exptl_crystal_size_max 0.25
_exptl_crystal_size_mid 0.24
_exptl_crystal_size_min 0.14
_refine_diff_density_max 0.405
_refine_diff_density_min -0.264
_refine_ls_extinction_method none
_refine_ls_goodness_of_fit_ref 1.040
_refine_ls_hydrogen_treatment constr
_refine_ls_matrix_type full
_refine_ls_number_parameters 278
_refine_ls_number_reflns 7198
_refine_ls_number_restraints 0
_refine_ls_restrained_S_all 1.040
_refine_ls_R_factor_all 0.0308
_refine_ls_R_factor_gt 0.0245
_refine_ls_shift/su_max 0.028
_refine_ls_shift/su_mean 0.001
_refine_ls_structure_factor_coef Fsqd
_refine_ls_weighting_details 'calc w=1/[\s^2^(Fo^2^)+(0.0374P)^2^+0.6222P] where P=(Fo^2^+2Fc^2^)/3'
_refine_ls_weighting_scheme calc
_refine_ls_wR_factor_gt 0.0670
_refine_ls_wR_factor_ref 0.0704
_reflns_number_gt 6295
_reflns_number_total 7198
_reflns_threshold_expression >2sigma(I)
_cod_data_source_file cs2001016_si_002.cif
_cod_data_source_block I
_cod_original_cell_volume 2333.61(18)
_cod_database_code 4501450

loop_
_symmetry_equiv_pos_as_xyz
'x, y, z'
'-x, y+1/2, -z+1/2'
'-x, -y, -z'
'x, -y-1/2, z-1/2'

loop_
_atom_site_type_symbol
_atom_site_label
_atom_site_fract_x
_atom_site_fract_y
_atom_site_fract_z
_atom_site_U_iso_or_equiv
_atom_site_adp_type
_atom_site_calc_flag
_atom_site_refinement_flags
_atom_site_occupancy
Zn Zn1 0.681477(11) 0.725634(9) 0.036948(7) 0.01910(4) Uani d . 1
O O1 0.96076(8) 0.91278(6) 0.13889(6) 0.02776(18) Uani d . 1
O O2 0.91331(6) 0.57789(5) 0.21729(5) 0.01956(13) Uani d . 1
O O3 1.03463(8) 0.64043(6) -0.01581(5) 0.02611(17) Uani d . 1
N N1 0.78292(8) 0.84902(6) 0.07895(6) 0.02031(17) Uani d . 1
N N2 0.74766(8) 0.64709(6) 0.14398(5) 0.01833(16) Uani d . 1
N N3 0.83161(9) 0.66988(6) -0.01954(6) 0.02137(17) Uani d . 1
B B1 0.96018(11) 0.72167(8) 0.11765(6) 0.0165(2) Uani d . 1
C C1 0.75675(10) 0.95721(8) 0.07922(6) 0.0227(2) Uani d . 1
C C2 0.73895(16) 0.99494(12) -0.01004(10) 0.0446(4) Uani d . 1
H H2A 0.8148 0.9828 -0.0361 0.067 Uiso calc R 1
H H2B 0.7215 1.0666 -0.0103 0.067 Uiso calc R 1
H H2C 0.6691 0.9598 -0.0413 0.067 Uiso calc R 1
C C3 0.64180(12) 0.97696(11) 0.12222(10) 0.0379(2) Uani d . 1
H H3A 0.5694 0.9457 0.0904 0.057 Uiso calc R 1
H H3B 0.6281 1.049 0.1254 0.057 Uiso calc R 1
H H3C 0.6537 0.9489 0.1786 0.057 Uiso calc R 1
C C4 0.87656(12) 0.99747(9) 0.12892(9) 0.0320(2) Uani d . 1
H H4A 0.9125 1.0519 0.0981 0.038 Uiso calc R 1
H H4B 0.8594 1.0231 0.1839 0.038 Uiso calc R 1
C C5 0.89501(9) 0.83167(6) 0.11062(6) 0.01721(18) Uani d . 1
C C6 0.51176(12) 0.73599(10) -0.02172(8) 0.0315(2) Uani d . 1
H H6A 0.4789 0.8029 -0.0137 0.047 Uiso calc R 1
H H6B 0.4582 0.6863 0.0007 0.047 Uiso calc R 1
H H6C 0.5138 0.7239 -0.0813 0.047 Uiso calc R 1
C C7 0.86626(9) 0.64938(6) 0.16313(6) 0.01628(17) Uani d . 1
C C8 0.69650(10) 0.55717(8) 0.18165(6) 0.0199(2) Uani d . 1
C C9 0.58282(12) 0.58232(11) 0.22425(9) 0.0338(2) Uani d . 1
H H9A 0.6046 0.6333 0.2669 0.051 Uiso calc R 1
H H9B 0.5536 0.5222 0.2504 0.051 Uiso calc R 1
H H9C 0.5169 0.6077 0.1829 0.051 Uiso calc R 1
C C10 0.80749(10) 0.52417(8) 0.24354(6) 0.0226(2) Uani d . 1
H H10A 0.7946 0.5423 0.3013 0.027 Uiso calc R 1
H H10B 0.8202 0.4512 0.2406 0.027 Uiso calc R 1
C C11 0.66426(12) 0.48141(9) 0.11220(8) 0.0297(2) Uani d . 1
H H11A 0.6038 0.5106 0.0691 0.045 Uiso calc R 1
H H11B 0.6286 0.4218 0.135 0.045 Uiso calc R 1
H H11C 0.7397 0.4632 0.0878 0.045 Uiso calc R 1
C C12 1.10070(10) 0.72950(6) 0.16234(6) 0.01845(18) Uani d . 1
C C13 1.12731(10) 0.72285(8) 0.24896(6) 0.0214(2) Uani d . 1
H H13 1.062 0.7071 0.2811 0.026 Uiso calc R 1
C C14 1.24646(11) 0.73862(9) 0.28982(8) 0.0261(2) Uani d . 1
H H14 1.2614 0.7331 0.3487 0.031 Uiso calc R 1
C C15 1.34288(11) 0.76236(9) 0.24436(9) 0.0304(2) Uani d . 1
H H15 1.4242 0.7733 0.2718 0.037 Uiso calc R 1
C C16 1.31984(12) 0.77007(10) 0.15857(9) 0.0333(2) Uani d . 1
H H16 1.3855 0.7865 0.1269 0.04 Uiso calc R 1
C C17 1.20023(11) 0.75368(10) 0.11837(8) 0.0270(2) Uani d . 1
H H17 1.1861 0.7591 0.0594 0.032 Uiso calc R 1
C C18 0.93943(10) 0.67684(6) 0.02248(6) 0.01830(18) Uani d . 1
C C19 0.84148(11) 0.62399(8) -0.10183(6) 0.0232(2) Uani d . 1
C C20 0.98076(12) 0.59847(9) -0.09508(6) 0.0291(2) Uani d . 1
H H20A 0.9932 0.5254 -0.0959 0.035 Uiso calc R 1
H H20B 1.0192 0.6284 -0.1418 0.035 Uiso calc R 1
C C21 0.80326(13) 0.70077(11) -0.16949(8) 0.0359(2) Uani d . 1
H H21A 0.7155 0.718 -0.1688 0.054 Uiso calc R 1
H H21B 0.8153 0.6729 -0.224 0.054 Uiso calc R 1
H H21C 0.8544 0.7608 -0.1592 0.054 Uiso calc R 1
C C22 0.75953(13) 0.53147(10) -0.11299(8) 0.0347(2) Uani d . 1
H H22A 0.7828 0.4851 -0.067 0.052 Uiso calc R 1
H H22B 0.7708 0.4991 -0.1659 0.052 Uiso calc R 1
H H22C 0.6723 0.5508 -0.1133 0.052 Uiso calc R 1

loop_
_atom_site_aniso_label
_atom_site_aniso_U_11
_atom_site_aniso_U_22
_atom_site_aniso_U_33
_atom_site_aniso_U_12
_atom_site_aniso_U_13
_atom_site_aniso_U_23
Zn1 0.01870(6) 0.01731(6) 0.01994(6) 0.00109(4) -0.00333(4) -0.00158(4)
O1 0.0229(4) 0.0152(2) 0.0428(5) 0.0000(2) -0.0063(2) -0.0045(2)
O2 0.0197(2) 0.0178(2) 0.0205(2) -0.0005(2) -0.0004(2) 0.0043(2)
O3 0.0259(4) 0.0299(4) 0.0233(4) 0.0060(2) 0.0062(2) -0.0041(2)
N1 0.0218(4) 0.0141(4) 0.0237(4) 0.0029(2) -0.0026(2) -0.0010(2)
N2 0.0189(4) 0.0163(4) 0.0196(4) -0.0007(2) 0.0014(2) 0.0010(2)
N3 0.0255(4) 0.0227(4) 0.0155(4) 0.0023(2) 0.0009(2) -0.0038(2)
B1 0.0180(5) 0.0146(5) 0.0166(5) 0.0008(4) 0.0009(4) 0.0009(4)
C1 0.0251(5) 0.0143(4) 0.0276(5) 0.0029(4) -0.0020(4) -0.0001(4)
C2 0.0547(9) 0.0380(7) 0.0385(7) 0.0010(7) -0.0048(5) 0.0175(5)
C3 0.0302(5) 0.0333(7) 0.0504(8) 0.0064(5) 0.0052(5) -0.0120(5)
C4 0.0284(5) 0.0152(5) 0.0495(7) 0.0026(4) -0.0067(5) -0.0053(5)
C5 0.0206(4) 0.0148(4) 0.0160(4) -0.0012(2) 0.0009(2) -0.0003(2)
C6 0.0250(5) 0.0360(5) 0.0307(5) 0.0020(5) -0.0086(5) -0.0037(5)
C7 0.0202(4) 0.0145(4) 0.0141(4) 0.0014(2) 0.0014(2) -0.0009(2)
C8 0.0205(5) 0.0184(4) 0.0207(5) -0.0023(4) 0.0025(4) 0.0013(4)
C9 0.0255(5) 0.0365(7) 0.0415(7) -0.0006(5) 0.0129(5) 0.0026(5)
C10 0.0242(5) 0.0226(5) 0.0208(5) -0.0035(4) 0.0023(4) 0.0053(4)
C11 0.0369(5) 0.0218(5) 0.0285(5) -0.0059(5) -0.0045(5) -0.0015(4)
C12 0.0181(4) 0.0145(4) 0.0222(5) 0.0018(2) 0.0003(4) 0.0008(2)
C13 0.0221(5) 0.0186(5) 0.0227(5) -0.0006(4) -0.0006(4) 0.0004(4)
C14 0.0268(5) 0.0222(5) 0.0271(5) 0.0022(4) -0.0064(4) -0.0008(4)
C15 0.0185(5) 0.0299(5) 0.0407(7) 0.0038(4) -0.0057(5) -0.0074(5)
C16 0.0190(5) 0.0419(7) 0.0396(7) -0.0026(5) 0.0061(5) -0.0050(5)
C17 0.0222(5) 0.0328(5) 0.0262(5) -0.0029(4) 0.0029(4) 0.0004(4)
C18 0.0226(5) 0.0147(4) 0.0181(4) 0.0024(2) 0.0046(4) 0.0013(2)
C19 0.0352(5) 0.0202(5) 0.0143(4) 0.0021(4) 0.0032(4) -0.0015(4)
C20 0.0389(5) 0.0288(5) 0.0207(5) 0.0076(5) 0.0080(4) -0.0033(4)
C21 0.0501(8) 0.0344(5) 0.0230(5) 0.0069(5) 0.0033(5) 0.0086(5)
C22 0.0494(8) 0.0262(5) 0.0283(5) -0.0053(5) 0.0029(5) -0.0063(5)

loop_
_atom_type_symbol
_atom_type_description
_atom_type_scat_dispersion_real
_atom_type_scat_dispersion_imag
_atom_type_scat_source
C C 0.0033 0.0016 'International Tables Vol C Tables 4.2.6.8 and 6.1.1.4'
H H 0.0000 0.0000 'International Tables Vol C Tables 4.2.6.8 and 6.1.1.4'
N N 0.0061 0.0033 'International Tables Vol C Tables 4.2.6.8 and 6.1.1.4'
O O 0.0106 0.0060 'International Tables Vol C Tables 4.2.6.8 and 6.1.1.4'
B B 0.0013 0.0007 'International Tables Vol C Tables 4.2.6.8 and 6.1.1.4'
Zn Zn 0.2839 1.4301 'International Tables Vol C Tables 4.2.6.8 and 6.1.1.4'

loop_
_geom_angle_atom_site_label_1
_geom_angle_atom_site_label_2
_geom_angle_atom_site_label_3
_geom_angle
C6 Zn1 N1 122.25(5)
C6 Zn1 N2 130.25(5)
N1 Zn1 N2 90.85(3)
C6 Zn1 N3 122.93(5)
N1 Zn1 N3 91.09(4)
N2 Zn1 N3 88.42(4)
C5 O1 C4 107.04(8)
C7 O2 C10 106.76(8)
C18 O3 C20 107.06(8)
C5 N1 C1 110.48(9)
C5 N1 Zn1 115.44(7)
C1 N1 Zn1 134.06(7)
C7 N2 C8 109.33(8)
C7 N2 Zn1 115.13(7)
C8 N2 Zn1 130.00(7)
C18 N3 C19 110.35(9)
C18 N3 Zn1 116.64(7)
C19 N3 Zn1 132.99(7)
C12 B1 C5 110.51(8)
C12 B1 C7 116.18(8)
C5 B1 C7 106.20(8)
C12 B1 C18 117.50(9)
C5 B1 C18 104.79(8)
C7 B1 C18 100.35(8)
N1 C1 C2 109.08(10)
N1 C1 C3 109.89(10)
C2 C1 C3 110.93(11)
N1 C1 C4 101.27(8)
C2 C1 C4 112.50(11)
C3 C1 C4 112.70(10)
C1 C2 H2A 109.5
C1 C2 H2B 109.5
H2A C2 H2B 109.5
C1 C2 H2C 109.5
H2A C2 H2C 109.5
H2B C2 H2C 109.5
C1 C3 H3A 109.5
C1 C3 H3B 109.5
H3A C3 H3B 109.5
C1 C3 H3C 109.5
H3A C3 H3C 109.5
H3B C3 H3C 109.5
O1 C4 C1 105.23(9)
O1 C4 H4A 110.7
C1 C4 H4A 110.7
O1 C4 H4B 110.7
C1 C4 H4B 110.7
H4A C4 H4B 108.8
N1 C5 O1 115.20(9)
N1 C5 B1 124.95(9)
O1 C5 B1 119.85(8)
Zn1 C6 H6A 109.5
Zn1 C6 H6B 109.5
H6A C6 H6B 109.5
Zn1 C6 H6C 109.5
H6A C6 H6C 109.5
H6B C6 H6C 109.5
N2 C7 O2 115.28(9)
N2 C7 B1 124.13(9)
O2 C7 B1 120.07(8)
N2 C8 C9 111.54(9)
N2 C8 C11 107.65(9)
C9 C8 C11 110.77(10)
N2 C8 C10 101.50(8)
C9 C8 C10 112.54(10)
C11 C8 C10 112.41(9)
C8 C9 H9A 109.5
C8 C9 H9B 109.5
H9A C9 H9B 109.5
C8 C9 H9C 109.5
H9A C9 H9C 109.5
H9B C9 H9C 109.5
O2 C10 C8 104.48(8)
O2 C10 H10A 110.9
C8 C10 H10A 110.9
O2 C10 H10B 110.9
C8 C10 H10B 110.9
H10A C10 H10B 108.9
C8 C11 H11A 109.5
C8 C11 H11B 109.5
H11A C11 H11B 109.5
C8 C11 H11C 109.5
H11A C11 H11C 109.5
H11B C11 H11C 109.5
C13 C12 C17 116.33(10)
C13 C12 B1 121.15(9)
C17 C12 B1 122.18(10)
C14 C13 C12 122.28(11)
C14 C13 H13 118.9
C12 C13 H13 118.9
C15 C14 C13 119.87(11)
C15 C14 H14 120.1
C13 C14 H14 120.1
C14 C15 C16 119.44(11)
C14 C15 H15 120.3
C16 C15 H15 120.3
C15 C16 C17 120.14(12)
C15 C16 H16 119.9
C17 C16 H16 119.9
C16 C17 C12 121.94(12)
C16 C17 H17 119.0
C12 C17 H17 119.0
N3 C18 O3 115.24(9)
N3 C18 B1 122.52(9)
O3 C18 B1 122.17(9)
N3 C19 C21 108.75(9)
N3 C19 C22 109.98(9)
C21 C19 C22 111.12(11)
N3 C19 C20 101.72(9)
C21 C19 C20 112.48(10)
C22 C19 C20 112.33(10)
O3 C20 C19 105.31(8)
O3 C20 H20A 110.7
C19 C20 H20A 110.7
O3 C20 H20B 110.7
C19 C20 H20B 110.7
H20A C20 H20B 108.8
C19 C21 H21A 109.5
C19 C21 H21B 109.5
H21A C21 H21B 109.5
C19 C21 H21C 109.5
H21A C21 H21C 109.5
H21B C21 H21C 109.5
C19 C22 H22A 109.5
C19 C22 H22B 109.5
H22A C22 H22B 109.5
C19 C22 H22C 109.5
H22A C22 H22C 109.5
H22B C22 H22C 109.5

loop_
_geom_bond_atom_site_label_1
_geom_bond_atom_site_label_2
_geom_bond_distance
Zn1 C6 1.9720(11)
Zn1 N1 2.0574(9)
Zn1 N2 2.0797(9)
Zn1 N3 2.0955(9)
O1 C5 1.3504(11)
O1 C4 1.4541(14)
O2 C7 1.3567(11)
O2 C10 1.4593(13)
O3 C18 1.3554(11)
O3 C20 1.4570(14)
N1 C5 1.2825(13)
N1 C1 1.4790(13)
N2 C7 1.2862(13)
N2 C8 1.4877(13)
N3 C18 1.2836(14)
N3 C19 1.4812(13)
B1 C12 1.6098(15)
B1 C5 1.6341(15)
B1 C7 1.6413(15)
B1 C18 1.6425(15)
C1 C2 1.5197(18)
C1 C3 1.5198(18)
C1 C4 1.5415(16)
C2 H2A 0.98
C2 H2B 0.98
C2 H2C 0.98
C3 H3A 0.98
C3 H3B 0.98
C3 H3C 0.98
C4 H4A 0.99
C4 H4B 0.99
C6 H6A 0.98
C6 H6B 0.98
C6 H6C 0.98
C8 C9 1.5186(16)
C8 C11 1.5241(16)
C8 C10 1.5359(15)
C9 H9A 0.98
C9 H9B 0.98
C9 H9C 0.98
C10 H10A 0.99
C10 H10B 0.99
C11 H11A 0.98
C11 H11B 0.98
C11 H11C 0.98
C12 C13 1.3987(15)
C12 C17 1.3982(16)
C13 C14 1.3952(16)
C13 H13 0.95
C14 C15 1.384(2)
C14 H14 0.95
C15 C16 1.384(2)
C15 H15 0.95
C16 C17 1.3970(17)
C16 H16 0.95
C17 H17 0.95
C19 C21 1.5237(16)
C19 C22 1.5245(17)
C19 C20 1.5388(17)
C20 H20A 0.99
C20 H20B 0.99
C21 H21A 0.98
C21 H21B 0.98
C21 H21C 0.98
C22 H22A 0.98
C22 H22B 0.98
C22 H22C 0.98
